data_2221462
loop_
_publ_author_name
'Est\'evez-Hern\'andez, O.'
'Duque, J.'
'P\'erez, H.'
'Santos Jr, S.'
'Mascarenhas, Y.'

_publ_section_title
;
 <i>N</i>-(2-Furoyl)-<i>N</i>'-(2-pyridyl)thiourea
;
_journal_coeditor_code NG2563
_journal_issue 4
_journal_name_full 'Acta Crystallographica Section E'
_journal_page_first o929
_journal_page_last o930
_journal_paper_doi 10.1107/S1600536809011301
_journal_volume 65
_journal_year 2009
_chemical_formula_iupac 'C11 H9 N3 O2 S'
_chemical_formula_moiety 'C11 H9 N3 O2 S'
_chemical_formula_sum 'C11 H9 N3 O2 S'
_chemical_formula_weight 247.27
_chemical_name_systematic
;
<i>N</i>-(2-Furoyl)-<i>N</i>'-(2-pyridyl)thiourea
;
_space_group_IT_number 14
_symmetry_cell_setting monoclinic
_symmetry_space_group_name_Hall '-P 2ybc'
_symmetry_space_group_name_H-M 'P 1 21/c 1'
_audit_creation_method 'WinGX routine CIF_UPDATE'
_cell_angle_alpha 90
_cell_angle_beta 90.284(2)
_cell_angle_gamma 90
_cell_formula_units_Z 8
_cell_length_a 6.95100(10)
_cell_length_b 15.7000(4)
_cell_length_c 20.2700(6)
_cell_measurement_reflns_used 13181
_cell_measurement_temperature 150(2)
_cell_measurement_theta_max 26.022
_cell_measurement_theta_min 2.910
_cell_volume 2212.05(9)
_computing_cell_refinement 'SCALEPACK (Otwinowski & Minor, 1997)'
_computing_data_collection 'COLLECT (Nonius, 2000)'
_computing_data_reduction 'DENZO and SCALEPACK (Otwinowski & Minor, 1997)'
_computing_molecular_graphics 'ORTEP-3 for Windows (Farrugia, 1997) and Mercury (Bruno <i>et al.</i>,  2002)'
_computing_publication_material 'WinGX (Farrugia, 1999)'
_computing_structure_refinement 'SHELXL97 (Sheldrick, 2008)'
_computing_structure_solution 'SHELXS97 (Sheldrick, 2008)'
_diffrn_measured_fraction_theta_full 0.992
_diffrn_measured_fraction_theta_max 0.992
_diffrn_measurement_device '95mm CCD camera on \k-goniostat'
_diffrn_measurement_device_type
;
Enraf--Nonius KappaCCD
;
_diffrn_measurement_method '\f scans and \w scans with \k offsets'
_diffrn_radiation_monochromator 'horizontally mounted graphite crystal'
_diffrn_radiation_source 'fine-focus sealed tube Enraf Nonius FR590'
_diffrn_radiation_type MoK\a
_diffrn_radiation_wavelength 0.71073
_diffrn_reflns_av_R_equivalents 0.0596
_diffrn_reflns_limit_h_max 8
_diffrn_reflns_limit_h_min -8
_diffrn_reflns_limit_k_max 18
_diffrn_reflns_limit_k_min -19
_diffrn_reflns_limit_l_max 24
_diffrn_reflns_limit_l_min -24
_diffrn_reflns_number 22281
_diffrn_reflns_theta_full 26.03
_diffrn_reflns_theta_max 26.03
_diffrn_reflns_theta_min 2.93
_exptl_absorpt_coefficient_mu 0.285
_exptl_absorpt_correction_type none
_exptl_crystal_colour colorless
_exptl_crystal_density_diffrn 1.485
_exptl_crystal_density_method 'not measured'
_exptl_crystal_description block
_exptl_crystal_F_000 1024
_exptl_crystal_size_max 0.12
_exptl_crystal_size_mid 0.08
_exptl_crystal_size_min 0.06
_refine_diff_density_max 0.45
_refine_diff_density_min -0.464
_refine_ls_extinction_method none
_refine_ls_goodness_of_fit_ref 1.103
_refine_ls_hydrogen_treatment mixed
_refine_ls_matrix_type full
_refine_ls_number_parameters 323
_refine_ls_number_reflns 4337
_refine_ls_number_restraints 0
_refine_ls_restrained_S_all 1.103
_refine_ls_R_factor_gt 0.0418
_refine_ls_shift/su_max 0.001
_refine_ls_structure_factor_coef Fsqd
_refine_ls_weighting_details 'calc w=1/[\s^2^(Fo^2^)+(0.0699P)^2^+0.3338P] where P=(Fo^2^+2Fc^2^)/3'
_refine_ls_weighting_scheme calc
_refine_ls_wR_factor_ref 0.1219
_reflns_number_gt 3574
_reflns_number_total 4337
_reflns_threshold_expression I>2\s(I)
_cod_data_source_file ng2563.cif
_cod_data_source_block I
_cod_original_sg_symbol_H-M 'P 21/c'
_cod_database_code 2221462
_cod_database_fobs_code 2221462

loop_
_symmetry_equiv_pos_as_xyz
'x, y, z'
'-x, y+1/2, -z+1/2'
'-x, -y, -z'
'x, -y-1/2, z-1/2'

loop_
_atom_site_type_symbol
_atom_site_label
_atom_site_fract_x
_atom_site_fract_y
_atom_site_fract_z
_atom_site_U_iso_or_equiv
_atom_site_adp_type
_atom_site_calc_flag
_atom_site_refinement_flags
_atom_site_occupancy
_atom_site_disorder_assembly
_atom_site_disorder_group
S S1A 0.26900(7) 0.58701(3) -0.01361(2) 0.03185(16) Uani d . 1 . .
S S1 0.86024(7) 0.20621(3) -0.13099(2) 0.03742(17) Uani d . 1 . .
N N1A 0.0427(2) 0.55696(11) 0.09207(8) 0.0285(4) Uani d . 1 . .
O O1A -0.12681(18) 0.64878(9) 0.02319(7) 0.0327(3) Uani d . 1 . .
O O2 0.7008(2) -0.07818(9) 0.00044(7) 0.0379(4) Uani d . 1 . .
N N3 0.8621(2) 0.08935(10) 0.07607(8) 0.0313(4) Uani d . 1 . .
N N2A 0.3235(2) 0.48042(10) 0.08445(8) 0.0292(4) Uani d . 1 . .
N N1 0.7790(2) 0.07419(10) -0.04921(9) 0.0297(4) Uani d . 1 . .
O O2A -0.23343(19) 0.56744(9) 0.18216(7) 0.0370(3) Uani d . 1 . .
N N2 0.8903(2) 0.19839(11) -0.00248(8) 0.0278(4) Uani d . 1 . .
C C3 0.6597(3) -0.06607(12) -0.06512(10) 0.0311(4) Uani d . 1 . .
C C2A 0.2051(2) 0.53986(12) 0.05684(9) 0.0268(4) Uani d . 1 . .
C C1 0.6980(3) 0.01830(13) -0.09411(10) 0.0330(4) Uani d . 1 . .
C C11 0.8702(3) 0.06331(14) 0.13915(10) 0.0370(5) Uani d . 1 . .
H H11 0.8452 0.0063 0.1483 0.044 Uiso calc R 1 . .
N N3A 0.1495(2) 0.44154(11) 0.17897(8) 0.0316(4) Uani d . 1 . .
C C1A -0.1108(3) 0.60931(12) 0.07437(9) 0.0277(4) Uani d . 1 . .
C C11A 0.1415(3) 0.40025(13) 0.23715(10) 0.0358(5) Uani d . 1 . .
H H11A 0.0287 0.4035 0.2615 0.043 Uiso calc R 1 . .
C C7A 0.3113(3) 0.43617(12) 0.14412(10) 0.0294(4) Uani d . 1 . .
C C7 0.8961(2) 0.17098(12) 0.06335(9) 0.0270(4) Uani d . 1 . .
O O1 0.6582(3) 0.03377(10) -0.15091(8) 0.0527(4) Uani d . 1 . .
C C8 0.9405(3) 0.23029(14) 0.11254(10) 0.0340(4) Uani d . 1 . .
H H8 0.9641 0.2871 0.1022 0.041 Uiso calc R 1 . .
C C3A -0.2598(3) 0.61301(12) 0.12527(9) 0.0290(4) Uani d . 1 . .
C C6A -0.3910(3) 0.58333(14) 0.22036(11) 0.0404(5) Uani d . 1 . .
H H6A -0.4116 0.5604 0.262 0.048 Uiso calc R 1 . .
C C10A 0.2925(3) 0.35352(14) 0.26215(11) 0.0411(5) Uani d . 1 . .
H H10A 0.2823 0.3257 0.3025 0.049 Uiso calc R 1 . .
C C4A -0.4268(3) 0.65642(12) 0.12727(10) 0.0312(4) Uani d . 1 . .
H H4A -0.4767 0.6921 0.0948 0.037 Uiso calc R 1 . .
C C6 0.6596(3) -0.16117(14) 0.01396(12) 0.0418(5) Uani d . 1 . .
H H6 0.6744 -0.1867 0.0551 0.05 Uiso calc R 1 . .
C C9 0.9482(3) 0.20191(14) 0.17660(11) 0.0401(5) Uani d . 1 . .
H H9 0.9766 0.2398 0.2105 0.048 Uiso calc R 1 . .
C C2 0.8401(2) 0.15650(12) -0.05889(9) 0.0275(4) Uani d . 1 . .
C C5A -0.5112(3) 0.63660(14) 0.18931(11) 0.0368(5) Uani d . 1 . .
H H5A -0.6279 0.6569 0.2052 0.044 Uiso calc R 1 . .
C C10 0.9135(3) 0.11655(15) 0.19077(10) 0.0389(5) Uani d . 1 . .
H H10 0.9195 0.0963 0.2338 0.047 Uiso calc R 1 . .
C C9A 0.4598(3) 0.34887(15) 0.22583(11) 0.0448(5) Uani d . 1 . .
H H9A 0.5645 0.3182 0.2418 0.054 Uiso calc R 1 . .
C C4 0.5942(3) -0.13956(14) -0.09150(12) 0.0410(5) Uani d . 1 . .
H H4 0.5561 -0.1485 -0.135 0.049 Uiso calc R 1 . .
C C8A 0.4710(3) 0.38987(14) 0.16572(10) 0.0379(5) Uani d . 1 . .
H H8A 0.5818 0.3867 0.1403 0.045 Uiso calc R 1 . .
C C5 0.5951(3) -0.20049(14) -0.03991(12) 0.0410(5) Uani d . 1 . .
H H5 0.5577 -0.2572 -0.0431 0.049 Uiso calc R 1 . .
H H2A 0.425(3) 0.4683(14) 0.0623(11) 0.037(6) Uiso d . 1 . .
H H2 0.934(3) 0.2477(17) -0.0082(12) 0.044(7) Uiso d . 1 . .
H H1A 0.024(3) 0.5257(16) 0.1268(12) 0.043(6) Uiso d . 1 . .
H H1 0.796(3) 0.0567(15) -0.0081(12) 0.041(6) Uiso d . 1 . .

loop_
_atom_site_aniso_label
_atom_site_aniso_U_11
_atom_site_aniso_U_22
_atom_site_aniso_U_33
_atom_site_aniso_U_12
_atom_site_aniso_U_13
_atom_site_aniso_U_23
S1A 0.0344(3) 0.0315(3) 0.0297(3) 0.00331(19) 0.00427(19) 0.0052(2)
S1 0.0482(3) 0.0361(3) 0.0280(3) -0.0017(2) 0.0017(2) 0.0040(2)
N1A 0.0284(8) 0.0290(9) 0.0281(9) 0.0000(6) 0.0010(6) 0.0050(7)
O1A 0.0311(7) 0.0331(7) 0.0338(8) -0.0008(6) -0.0009(5) 0.0078(6)
O2 0.0430(8) 0.0330(8) 0.0377(9) -0.0026(6) 0.0002(6) 0.0033(6)
N3 0.0331(8) 0.0301(9) 0.0308(9) -0.0014(7) -0.0010(6) 0.0036(7)
N2A 0.0291(8) 0.0297(9) 0.0287(9) 0.0039(7) 0.0026(6) 0.0016(7)
N1 0.0338(9) 0.0277(9) 0.0277(9) 0.0000(6) -0.0026(7) 0.0006(7)
O2A 0.0383(8) 0.0430(9) 0.0298(8) 0.0064(6) 0.0011(6) 0.0052(6)
N2 0.0289(8) 0.0251(9) 0.0294(9) -0.0025(7) 0.0005(6) 0.0012(7)
C3 0.0282(9) 0.0312(10) 0.0340(11) 0.0029(8) -0.0028(7) -0.0032(8)
C2A 0.0285(9) 0.0236(10) 0.0282(10) -0.0023(7) -0.0014(7) -0.0019(7)
C1 0.0354(10) 0.0309(11) 0.0327(12) 0.0022(8) -0.0039(8) -0.0034(8)
C11 0.0377(11) 0.0383(12) 0.0351(12) 0.0001(9) -0.0003(8) 0.0087(9)
N3A 0.0361(9) 0.0301(9) 0.0285(9) -0.0011(7) 0.0021(6) 0.0014(7)
C1A 0.0275(9) 0.0254(10) 0.0302(11) -0.0045(7) -0.0026(7) 0.0012(8)
C11A 0.0466(12) 0.0326(11) 0.0283(11) -0.0042(9) 0.0026(8) 0.0012(8)
C7A 0.0359(10) 0.0242(9) 0.0280(10) -0.0011(8) -0.0016(8) 0.0002(8)
C7 0.0216(8) 0.0302(10) 0.0293(10) 0.0009(7) 0.0011(7) 0.0023(8)
O1 0.0830(12) 0.0382(9) 0.0368(9) -0.0051(8) -0.0204(8) -0.0002(7)
C8 0.0349(10) 0.0325(11) 0.0344(11) -0.0032(8) -0.0006(8) -0.0009(9)
C3A 0.0313(10) 0.0280(10) 0.0277(10) -0.0029(8) -0.0026(7) 0.0016(8)
C6A 0.0450(12) 0.0450(13) 0.0312(12) -0.0007(9) 0.0083(9) -0.0009(9)
C10A 0.0553(13) 0.0387(12) 0.0294(11) 0.0014(10) -0.0013(9) 0.0083(9)
C4A 0.0301(10) 0.0285(10) 0.0349(11) -0.0014(8) -0.0021(7) 0.0028(8)
C6 0.0418(12) 0.0326(12) 0.0510(14) -0.0034(9) 0.0031(9) 0.0079(10)
C9 0.0415(11) 0.0460(13) 0.0326(12) 0.0006(9) -0.0045(8) -0.0061(10)
C2 0.0238(8) 0.0273(10) 0.0314(11) 0.0044(7) 0.0018(7) -0.0007(8)
C5A 0.0322(10) 0.0382(12) 0.0401(12) -0.0015(9) 0.0065(8) -0.0052(9)
C10 0.0368(11) 0.0523(14) 0.0276(11) 0.0016(9) -0.0003(8) 0.0046(10)
C9A 0.0500(13) 0.0462(13) 0.0383(13) 0.0116(10) -0.0053(10) 0.0099(10)
C4 0.0341(11) 0.0399(12) 0.0489(14) 0.0018(9) -0.0076(9) -0.0103(10)
C8A 0.0394(11) 0.0395(12) 0.0348(12) 0.0068(9) 0.0004(8) 0.0040(9)
C5 0.0323(11) 0.0302(11) 0.0604(15) -0.0014(8) -0.0008(9) 0.0028(10)

loop_
_atom_type_symbol
_atom_type_description
_atom_type_scat_dispersion_real
_atom_type_scat_dispersion_imag
_atom_type_scat_source
C C 0.0033 0.0016 'International Tables Vol C Tables 4.2.6.8 and 6.1.1.4'
H H 0 0 'International Tables Vol C Tables 4.2.6.8 and 6.1.1.4'
N N 0.0061 0.0033 'International Tables Vol C Tables 4.2.6.8 and 6.1.1.4'
O O 0.0106 0.006 'International Tables Vol C Tables 4.2.6.8 and 6.1.1.4'
S S 0.1246 0.1234 'International Tables Vol C Tables 4.2.6.8 and 6.1.1.4'

loop_
_geom_angle_atom_site_label_1
_geom_angle_atom_site_label_2
_geom_angle_atom_site_label_3
_geom_angle_site_symmetry_1
_geom_angle_site_symmetry_3
_geom_angle
_geom_angle_publ_flag
C2A N1A C1A . . 128.01(17) ?
C2A N1A H1A . . 116.0(15) ?
C1A N1A H1A . . 115.3(15) ?
C6 O2 C3 . . 106.52(16) ?
C7 N3 C11 . . 118.14(18) ?
C2A N2A C7A . . 131.03(17) ?
C2A N2A H2A . . 115.6(15) ?
C7A N2A H2A . . 113.4(15) ?
C2 N1 C1 . . 128.90(18) ?
C2 N1 H1 . . 112.8(15) ?
C1 N1 H1 . . 118.3(15) ?
C6A O2A C3A . . 106.10(15) ?
C2 N2 C7 . . 131.01(17) ?
C2 N2 H2 . . 114.8(16) ?
C7 N2 H2 . . 114.0(16) ?
C4 C3 O2 . . 109.50(18) ?
C4 C3 C1 . . 132.2(2) ?
O2 C3 C1 . . 118.28(17) ?
N2A C2A N1A . . 114.79(17) ?
N2A C2A S1A . . 119.45(14) ?
N1A C2A S1A . . 125.73(14) ?
O1 C1 N1 . . 126.22(19) ?
O1 C1 C3 . . 121.33(18) ?
N1 C1 C3 . . 112.44(17) ?
N3 C11 C10 . . 123.3(2) ?
N3 C11 H11 . . 118.4 ?
C10 C11 H11 . . 118.4 ?
C7A N3A C11A . . 118.13(17) ?
O1A C1A N1A . . 126.07(17) ?
O1A C1A C3A . . 121.29(17) ?
N1A C1A C3A . . 112.65(16) ?
N3A C11A C10A . . 123.00(19) ?
N3A C11A H11A . . 118.5 ?
C10A C11A H11A . . 118.5 ?
N3A C7A C8A . . 122.58(18) ?
N3A C7A N2A . . 118.80(17) ?
C8A C7A N2A . . 118.60(17) ?
N3 C7 C8 . . 122.89(18) ?
N3 C7 N2 . . 118.45(17) ?
C8 C7 N2 . . 118.65(17) ?
C9 C8 C7 . . 117.75(19) ?
C9 C8 H8 . . 121.1 ?
C7 C8 H8 . . 121.1 ?
C4A C3A O2A . . 110.57(17) ?
C4A C3A C1A . . 130.76(18) ?
O2A C3A C1A . . 118.66(16) ?
C5A C6A O2A . . 110.37(19) ?
C5A C6A H6A . . 124.8 ?
O2A C6A H6A . . 124.8 ?
C11A C10A C9A . . 118.3(2) ?
C11A C10A H10A . . 120.8 ?
C9A C10A H10A . . 120.8 ?
C3A C4A C5A . . 105.96(18) ?
C3A C4A H4A . . 127 ?
C5A C4A H4A . . 127 ?
C5 C6 O2 . . 110.4(2) ?
C5 C6 H6 . . 124.8 ?
O2 C6 H6 . . 124.8 ?
C8 C9 C10 . . 120.1(2) ?
C8 C9 H9 . . 119.9 ?
C10 C9 H9 . . 119.9 ?
N2 C2 N1 . . 114.32(17) ?
N2 C2 S1 . . 119.24(15) ?
N1 C2 S1 . . 126.44(15) ?
C6A C5A C4A . . 107.00(18) ?
C6A C5A H5A . . 126.5 ?
C4A C5A H5A . . 126.5 ?
C11 C10 C9 . . 117.83(19) ?
C11 C10 H10 . . 121.1 ?
C9 C10 H10 . . 121.1 ?
C10A C9A C8A . . 119.8(2) ?
C10A C9A H9A . . 120.1 ?
C8A C9A H9A . . 120.1 ?
C3 C4 C5 . . 106.5(2) ?
C3 C4 H4 . . 126.7 ?
C5 C4 H4 . . 126.7 ?
C9A C8A C7A . . 118.12(19) ?
C9A C8A H8A . . 120.9 ?
C7A C8A H8A . . 120.9 ?
C6 C5 C4 . . 107.01(19) ?
C6 C5 H5 . . 126.5 ?
C4 C5 H5 . . 126.5 ?

loop_
_geom_bond_atom_site_label_1
_geom_bond_atom_site_label_2
_geom_bond_site_symmetry_2
_geom_bond_distance
_geom_bond_publ_flag
S1A C2A . 1.6705(19) ?
S1 C2 . 1.6633(19) ?
N1A C2A . 1.365(2) ?
N1A C1A . 1.393(2) ?
N1A H1A . 0.87(2) ?
O1A C1A . 1.213(2) ?
O2 C6 . 1.362(3) ?
O2 C3 . 1.371(2) ?
N3 C7 . 1.329(2) ?
N3 C11 . 1.343(3) ?
N2A C2A . 1.363(2) ?
N2A C7A . 1.398(3) ?
N2A H2A . 0.86(2) ?
N1 C2 . 1.375(3) ?
N1 C1 . 1.382(2) ?
N1 H1 . 0.89(2) ?
O2A C6A . 1.367(3) ?
O2A C3A . 1.369(2) ?
N2 C2 . 1.363(2) ?
N2 C7 . 1.402(2) ?
N2 H2 . 0.84(3) ?
C3 C4 . 1.350(3) ?
C3 C1 . 1.474(3) ?
C1 O1 . 1.207(2) ?
C11 C10 . 1.371(3) ?
C11 H11 . 0.93 ?
N3A C7A . 1.334(2) ?
N3A C11A . 1.347(3) ?
C1A C3A . 1.467(3) ?
C11A C10A . 1.375(3) ?
C11A H11A . 0.93 ?
C7A C8A . 1.395(3) ?
C7 C8 . 1.398(3) ?
C8 C9 . 1.373(3) ?
C8 H8 . 0.93 ?
C3A C4A . 1.346(3) ?
C6A C5A . 1.338(3) ?
C6A H6A . 0.93 ?
C10A C9A . 1.381(3) ?
C10A H10A . 0.93 ?
C4A C5A . 1.425(3) ?
C4A H4A . 0.93 ?
C6 C5 . 1.330(3) ?
C6 H6 . 0.93 ?
C9 C10 . 1.392(3) ?
C9 H9 . 0.93 ?
C5A H5A . 0.93 ?
C10 H10 . 0.93 ?
C9A C8A . 1.381(3) ?
C9A H9A . 0.93 ?
C4 C5 . 1.417(3) ?
C4 H4 . 0.93 ?
C8A H8A . 0.93 ?
C5 H5 . 0.93 ?

loop_
_geom_hbond_atom_site_label_D
_geom_hbond_atom_site_label_H
_geom_hbond_atom_site_label_A
_geom_hbond_site_symmetry_A
_geom_hbond_distance_DH
_geom_hbond_distance_HA
_geom_hbond_distance_DA
_geom_hbond_angle_DHA
_geom_hbond_publ_flag
N1 H1 O2 . 0.89(2) 2.23(2) 2.653(2) 109.3(18) y
N1 H1 N3 . 0.89(2) 1.84(2) 2.612(2) 145(2) y
N1A H1A O2A . 0.87(2) 2.22(2) 2.661(2) 111.6(18) y
N1A H1A N3A . 0.87(2) 1.90(2) 2.632(2) 141(2) y
N2 H2 O1A 3_665 0.84(3) 2.13(2) 2.940(2) 162(2) y
N2A H2A S1A 3_665 0.86(2) 2.51(2) 3.3530(15) 170(2) y

loop_
_geom_torsion_atom_site_label_1
_geom_torsion_atom_site_label_2
_geom_torsion_atom_site_label_3
_geom_torsion_atom_site_label_4
_geom_torsion_site_symmetry_1
_geom_torsion_site_symmetry_2
_geom_torsion_site_symmetry_3
_geom_torsion_site_symmetry_4
_geom_torsion
_geom_torsion_publ_flag
C6 O2 C3 C4 . . . . 0.1(2) ?
C6 O2 C3 C1 . . . . -177.81(17) ?
C7A N2A C2A N1A . . . . -2.9(3) ?
C7A N2A C2A S1A . . . . 175.31(16) ?
C1A N1A C2A N2A . . . . -174.81(17) ?
C1A N1A C2A S1A . . . . 7.1(3) ?
C2 N1 C1 O1 . . . . -3.4(3) ?
C2 N1 C1 C3 . . . . 177.41(17) ?
C4 C3 C1 O1 . . . . 5.4(3) ?
O2 C3 C1 O1 . . . . -177.24(19) ?
C4 C3 C1 N1 . . . . -175.4(2) ?
O2 C3 C1 N1 . . . . 2.0(2) ?
C7 N3 C11 C10 . . . . -0.6(3) ?
C2A N1A C1A O1A . . . . 0.7(3) ?
C2A N1A C1A C3A . . . . -179.38(17) ?
C7A N3A C11A C10A . . . . 0.4(3) ?
C11A N3A C7A C8A . . . . -0.1(3) ?
C11A N3A C7A N2A . . . . -178.41(17) ?
C2A N2A C7A N3A . . . . 9.8(3) ?
C2A N2A C7A C8A . . . . -168.59(19) ?
C11 N3 C7 C8 . . . . 0.3(3) ?
C11 N3 C7 N2 . . . . 179.18(16) ?
C2 N2 C7 N3 . . . . 5.8(3) ?
C2 N2 C7 C8 . . . . -175.35(17) ?
N3 C7 C8 C9 . . . . -0.2(3) ?
N2 C7 C8 C9 . . . . -179.06(16) ?
C6A O2A C3A C4A . . . . 0.3(2) ?
C6A O2A C3A C1A . . . . 179.28(17) ?
O1A C1A C3A C4A . . . . -0.9(3) ?
N1A C1A C3A C4A . . . . 179.17(19) ?
O1A C1A C3A O2A . . . . -179.68(17) ?
N1A C1A C3A O2A . . . . 0.4(2) ?
C3A O2A C6A C5A . . . . -0.2(2) ?
N3A C11A C10A C9A . . . . 0.0(3) ?
O2A C3A C4A C5A . . . . -0.3(2) ?
C1A C3A C4A C5A . . . . -179.11(19) ?
C3 O2 C6 C5 . . . . -0.1(2) ?
C7 C8 C9 C10 . . . . 0.4(3) ?
C7 N2 C2 N1 . . . . 2.3(3) ?
C7 N2 C2 S1 . . . . -176.68(14) ?
C1 N1 C2 N2 . . . . 171.78(17) ?
C1 N1 C2 S1 . . . . -9.3(3) ?
O2A C6A C5A C4A . . . . 0.0(2) ?
C3A C4A C5A C6A . . . . 0.1(2) ?
N3 C11 C10 C9 . . . . 0.8(3) ?
C8 C9 C10 C11 . . . . -0.7(3) ?
C11A C10A C9A C8A . . . . -0.7(4) ?
O2 C3 C4 C5 . . . . -0.2(2) ?
C1 C3 C4 C5 . . . . 177.4(2) ?
C10A C9A C8A C7A . . . . 0.9(3) ?
N3A C7A C8A C9A . . . . -0.5(3) ?
N2A C7A C8A C9A . . . . 177.75(19) ?
O2 C6 C5 C4 . . . . 0.0(2) ?
C3 C4 C5 C6 . . . . 0.1(2) ?
